data_2213545
loop_
_publ_author_name
'Crossland, Justin L'
'Zakharov, Lev N'
'Tyler, David R'

_publ_section_title
;
 Hexakis(pyridine <i>N</i>-oxide-\k<i>O</i>)iron(II) tetraphenylborate
;
_journal_issue 5
_journal_name_full 'Acta Crystallographica Section E'
_journal_page_first m1196
_journal_page_last m1197
_journal_paper_doi 10.1107/S1600536807013931
_journal_volume 63
_journal_year 2007
_chemical_formula_iupac '[Fe (C5 H5 N O)6](C24 H20 B)2'
_chemical_formula_moiety 'C30 H30 Fe N6 O6 2+, 2(C24 H20 B)-'
_chemical_formula_sum 'C78 H70 B2 Fe N6 O6'
_chemical_formula_weight 1264.86
_chemical_name_systematic
;
 Hexakis(pyridine-N-oxide)iron(II) Tetraphenylborate
;
_space_group_IT_number 14
_symmetry_cell_setting monoclinic
_symmetry_space_group_name_Hall '-P 2yn'
_symmetry_space_group_name_H-M 'P 1 21/n 1'
_atom_sites_solution_hydrogens geom
_atom_sites_solution_primary direct
_atom_sites_solution_secondary difmap
_audit_creation_method 'Bruker SHELXTL 6.14'
_cell_angle_alpha 90.00
_cell_angle_beta 93.846(4)
_cell_angle_gamma 90.00
_cell_formula_units_Z 2
_cell_length_a 9.8939(16)
_cell_length_b 14.909(2)
_cell_length_c 21.963(4)
_cell_measurement_reflns_used 1806
_cell_measurement_temperature 173(2)
_cell_measurement_theta_max 18.39
_cell_measurement_theta_min 2.21
_cell_volume 3232.4(9)
_computing_cell_refinement 'SAINT (Bruker, 2004)'
_computing_data_collection 'SMART (Bruker, 2004)'
_computing_data_reduction SAINT
_computing_molecular_graphics SHELXTL
_computing_publication_material SHELXTL
_computing_structure_refinement SHELXTL
_computing_structure_solution 'SHELXTL (Bruker, 2005)'
_diffrn_ambient_temperature 173(2)
_diffrn_measured_fraction_theta_full 1.000
_diffrn_measured_fraction_theta_max 1.000
_diffrn_measurement_device_type 'Bruker SMART CCD area detector'
_diffrn_measurement_method 'phi and omega scans'
_diffrn_radiation_monochromator graphite
_diffrn_radiation_source 'fine-focus sealed tube'
_diffrn_radiation_type MoK\a
_diffrn_radiation_wavelength 0.71073
_diffrn_reflns_av_R_equivalents 0.1216
_diffrn_reflns_av_sigmaI/netI 0.1083
_diffrn_reflns_limit_h_max 12
_diffrn_reflns_limit_h_min -12
_diffrn_reflns_limit_k_max 19
_diffrn_reflns_limit_k_min -19
_diffrn_reflns_limit_l_max 28
_diffrn_reflns_limit_l_min -28
_diffrn_reflns_number 35624
_diffrn_reflns_theta_full 27.00
_diffrn_reflns_theta_max 27.00
_diffrn_reflns_theta_min 1.65
_diffrn_standards_decay_% 0.0
_diffrn_standards_interval_count 0
_diffrn_standards_number 0
_exptl_absorpt_coefficient_mu 0.294
_exptl_absorpt_correction_T_max 0.9241
_exptl_absorpt_correction_T_min 0.9221
_exptl_absorpt_correction_type multi-scan
_exptl_absorpt_process_details '(SADABS; Sheldrick, 1995; Blessing, 1995)'
_exptl_crystal_colour 'Pale yellow'
_exptl_crystal_density_diffrn 1.300
_exptl_crystal_density_method 'not measured'
_exptl_crystal_description Plate
_exptl_crystal_F_000 1328
_exptl_crystal_size_max 0.28
_exptl_crystal_size_mid 0.18
_exptl_crystal_size_min 0.02
_refine_diff_density_max 0.260
_refine_diff_density_min -0.278
_refine_ls_extinction_method none
_refine_ls_goodness_of_fit_ref 1.052
_refine_ls_hydrogen_treatment constr
_refine_ls_matrix_type full
_refine_ls_number_parameters 421
_refine_ls_number_reflns 7049
_refine_ls_number_restraints 0
_refine_ls_restrained_S_all 1.052
_refine_ls_R_factor_all 0.1346
_refine_ls_R_factor_gt 0.0651
_refine_ls_shift/su_max 0.000
_refine_ls_shift/su_mean 0.000
_refine_ls_structure_factor_coef Fsqd
_refine_ls_weighting_details 'calc w=1/[\s^2^(Fo^2^)+(0.0329P)^2^+0.4512P] where P=(Fo^2^+2Fc^2^)/3'
_refine_ls_weighting_scheme calc
_refine_ls_wR_factor_gt 0.0996
_refine_ls_wR_factor_ref 0.1219
_reflns_number_gt 4094
_reflns_number_total 7049
_reflns_threshold_expression >2sigma(I)
_cod_data_source_file si2009.cif
_cod_data_source_block I
_cod_depositor_comments
;
The following automatic conversions were performed:
'_symmetry_cell_setting' value 'Monoclinic' changed to 'monoclinic'
according to '/home/saulius/struct/CIF-dictionaries/cif_core.dic'
dictionary named 'cif_core.dic' version 2.4.1 from 2010-06-29.

Automatic conversion script
Id: cif_fix_enum 1527 2010-12-29 10:47:43Z saulius 

The following automatic conversions were performed:

'_symmetry_cell_setting' value 'Monoclinic' changed to 'monoclinic'
according to /home/saulius/struct/CIF-dictionaries/cif_core.dic
dictionary named 'cif_core.dic' version 2.4.1 from 2010-06-29.

Automatic conversion script
Id: cif_fix_values 1715 2011-07-08 13:25:40Z adriana 
;
_cod_original_cell_volume 3232.5(9)
_cod_original_sg_symbol_H-M P21/n
_cod_original_formula_sum 'C78 H70 B2 Fe1 N6 O6'
_cod_database_code 2213545
_cod_database_fobs_code 2213545

loop_
_symmetry_equiv_pos_as_xyz
'x, y, z'
'-x+1/2, y+1/2, -z+1/2'
'-x, -y, -z'
'x-1/2, -y-1/2, z-1/2'

loop_
_atom_site_type_symbol
_atom_site_label
_atom_site_fract_x
_atom_site_fract_y
_atom_site_fract_z
_atom_site_U_iso_or_equiv
_atom_site_adp_type
_atom_site_calc_flag
_atom_site_refinement_flags
_atom_site_occupancy
Fe Fe1 0.5000 0.5000 0.0000 0.02334(17) Uani d S 1
O O1 0.3260(2) 0.45833(14) 0.04475(10) 0.0360(6) Uani d . 1
O O2 0.6123(2) 0.47832(14) 0.08585(9) 0.0330(6) Uani d . 1
O O3 0.4639(2) 0.63235(13) 0.02496(9) 0.0327(6) Uani d . 1
N N1 0.2152(3) 0.50758(17) 0.05062(12) 0.0285(6) Uani d . 1
N N2 0.5650(2) 0.49075(17) 0.14105(11) 0.0253(6) Uani d . 1
N N3 0.4252(3) 0.70380(16) -0.00836(11) 0.0249(6) Uani d . 1
B B1 0.4338(3) 0.9234(2) 0.18602(15) 0.0209(8) Uani d . 1
C C1 0.1482(3) 0.4986(2) 0.10187(14) 0.0342(8) Uani d . 1
H H1A 0.1817 0.4586 0.1330 0.041 Uiso calc R 1
C C2 0.0325(4) 0.5467(2) 0.10946(16) 0.0413(9) Uani d . 1
H H2A -0.0140 0.5399 0.1456 0.050 Uiso calc R 1
C C3 -0.0162(4) 0.6051(2) 0.06422(18) 0.0447(10) Uani d . 1
H H3A -0.0962 0.6390 0.0688 0.054 Uiso calc R 1
C C4 0.0540(3) 0.6130(2) 0.01229(16) 0.0363(9) Uani d . 1
H H4A 0.0227 0.6532 -0.0191 0.044 Uiso calc R 1
C C5 0.1686(3) 0.5633(2) 0.00572(15) 0.0292(8) Uani d . 1
H H5A 0.2152 0.5681 -0.0306 0.035 Uiso calc R 1
C C6 0.4956(3) 0.5656(2) 0.15380(14) 0.0281(8) Uani d . 1
H H6A 0.4780 0.6099 0.1232 0.034 Uiso calc R 1
C C7 0.4506(3) 0.5777(2) 0.21108(14) 0.0314(8) Uani d . 1
H H7A 0.4020 0.6306 0.2199 0.038 Uiso calc R 1
C C8 0.4753(3) 0.5139(2) 0.25576(14) 0.0325(8) Uani d . 1
H H8A 0.4442 0.5220 0.2954 0.039 Uiso calc R 1
C C9 0.5463(3) 0.4380(2) 0.24160(15) 0.0319(8) Uani d . 1
H H9A 0.5642 0.3930 0.2717 0.038 Uiso calc R 1
C C10 0.5914(3) 0.4269(2) 0.18402(14) 0.0314(8) Uani d . 1
H H10A 0.6409 0.3747 0.1746 0.038 Uiso calc R 1
C C11 0.3348(3) 0.7606(2) 0.01423(14) 0.0311(8) Uani d . 1
H H11A 0.3016 0.7494 0.0531 0.037 Uiso calc R 1
C C12 0.2905(4) 0.8343(2) -0.01851(15) 0.0357(9) Uani d . 1
H H12A 0.2267 0.8740 -0.0025 0.043 Uiso calc R 1
C C13 0.3391(3) 0.8506(2) -0.07478(15) 0.0334(8) Uani d . 1
H H13A 0.3070 0.9004 -0.0985 0.040 Uiso calc R 1
C C14 0.4352(3) 0.7934(2) -0.09621(14) 0.0301(8) Uani d . 1
H H14A 0.4715 0.8047 -0.1344 0.036 Uiso calc R 1
C C15 0.4778(3) 0.7205(2) -0.06235(14) 0.0284(8) Uani d . 1
H H15A 0.5445 0.6815 -0.0769 0.034 Uiso calc R 1
C C16 0.4308(3) 0.86216(19) 0.24891(13) 0.0234(7) Uani d . 1
C C17 0.3150(3) 0.8332(2) 0.27592(13) 0.0264(8) Uani d . 1
H H17A 0.2288 0.8493 0.2575 0.032 Uiso calc R 1
C C18 0.3207(4) 0.7810(2) 0.32933(15) 0.0354(9) Uani d . 1
H H18A 0.2391 0.7612 0.3455 0.042 Uiso calc R 1
C C19 0.4426(4) 0.7586(2) 0.35819(15) 0.0423(10) Uani d . 1
H H19A 0.4465 0.7232 0.3943 0.051 Uiso calc R 1
C C20 0.5599(4) 0.7880(2) 0.33416(16) 0.0434(10) Uani d . 1
H H20A 0.6454 0.7735 0.3540 0.052 Uiso calc R 1
C C21 0.5532(3) 0.8385(2) 0.28108(15) 0.0349(9) Uani d . 1
H H21A 0.6356 0.8582 0.2657 0.042 Uiso calc R 1
C C22 0.4930(3) 1.02123(18) 0.21016(13) 0.0200(7) Uani d . 1
C C23 0.6321(3) 1.0405(2) 0.21485(14) 0.0260(7) Uani d . 1
H H23A 0.6926 0.9984 0.1989 0.031 Uiso calc R 1
C C24 0.6856(3) 1.1184(2) 0.24175(15) 0.0328(8) Uani d . 1
H H24A 0.7807 1.1282 0.2446 0.039 Uiso calc R 1
C C25 0.5995(4) 1.1817(2) 0.26435(14) 0.0338(9) Uani d . 1
H H25A 0.6352 1.2350 0.2829 0.041 Uiso calc R 1
C C26 0.4621(4) 1.1668(2) 0.25971(14) 0.0310(8) Uani d . 1
H H26A 0.4023 1.2105 0.2744 0.037 Uiso calc R 1
C C27 0.4106(3) 1.0880(2) 0.23358(13) 0.0271(8) Uani d . 1
H H27A 0.3154 1.0788 0.2315 0.033 Uiso calc R 1
C C28 0.2854(3) 0.93127(19) 0.14808(13) 0.0204(7) Uani d . 1
C C29 0.2397(3) 1.0090(2) 0.11682(13) 0.0242(7) Uani d . 1
H H29A 0.2961 1.0607 0.1189 0.029 Uiso calc R 1
C C30 0.1163(3) 1.0138(2) 0.08308(14) 0.0298(8) Uani d . 1
H H30A 0.0907 1.0677 0.0622 0.036 Uiso calc R 1
C C31 0.0302(3) 0.9406(2) 0.07969(14) 0.0320(8) Uani d . 1
H H31A -0.0563 0.9445 0.0583 0.038 Uiso calc R 1
C C32 0.0723(3) 0.8616(2) 0.10805(14) 0.0309(8) Uani d . 1
H H32A 0.0153 0.8103 0.1053 0.037 Uiso calc R 1
C C33 0.1973(3) 0.8570(2) 0.14038(13) 0.0249(7) Uani d . 1
H H33A 0.2250 0.8013 0.1582 0.030 Uiso calc R 1
C C34 0.5342(3) 0.87941(19) 0.13702(13) 0.0223(7) Uani d . 1
C C35 0.5947(3) 0.7951(2) 0.14172(15) 0.0300(8) Uani d . 1
H H35A 0.5801 0.7593 0.1765 0.036 Uiso calc R 1
C C36 0.6755(3) 0.7610(2) 0.09784(16) 0.0394(9) Uani d . 1
H H36A 0.7144 0.7030 0.1030 0.047 Uiso calc R 1
C C37 0.6995(3) 0.8109(2) 0.04681(16) 0.0374(9) Uani d . 1
H H37A 0.7554 0.7882 0.0168 0.045 Uiso calc R 1
C C38 0.6405(3) 0.8948(2) 0.04017(14) 0.0327(8) Uani d . 1
H H38A 0.6556 0.9301 0.0053 0.039 Uiso calc R 1
C C39 0.5598(3) 0.9274(2) 0.08399(14) 0.0285(8) Uani d . 1
H H39A 0.5197 0.9849 0.0780 0.034 Uiso calc R 1

loop_
_atom_site_aniso_label
_atom_site_aniso_U_11
_atom_site_aniso_U_22
_atom_site_aniso_U_33
_atom_site_aniso_U_12
_atom_site_aniso_U_13
_atom_site_aniso_U_23
Fe1 0.0298(4) 0.0216(3) 0.0189(3) 0.0030(3) 0.0037(3) 0.0001(3)
O1 0.0335(14) 0.0293(13) 0.0464(15) 0.0103(11) 0.0118(12) 0.0120(11)
O2 0.0381(14) 0.0423(15) 0.0193(12) 0.0098(11) 0.0078(10) -0.0021(10)
O3 0.0579(17) 0.0221(12) 0.0181(12) 0.0076(11) 0.0024(11) 0.0025(9)
N1 0.0286(16) 0.0280(15) 0.0289(15) -0.0029(13) 0.0022(12) -0.0005(13)
N2 0.0286(15) 0.0298(16) 0.0177(14) 0.0008(13) 0.0020(11) -0.0002(12)
N3 0.0349(17) 0.0206(14) 0.0191(14) -0.0016(12) 0.0012(12) -0.0014(11)
B1 0.022(2) 0.0225(19) 0.0189(19) -0.0017(16) 0.0043(16) 0.0026(15)
C1 0.039(2) 0.038(2) 0.0255(18) -0.0086(19) 0.0038(15) -0.0002(17)
C2 0.044(2) 0.050(2) 0.032(2) -0.0026(19) 0.0120(18) -0.0132(18)
C3 0.037(2) 0.039(2) 0.058(3) 0.0071(18) 0.008(2) -0.010(2)
C4 0.033(2) 0.033(2) 0.043(2) 0.0023(16) -0.0008(18) 0.0046(17)
C5 0.033(2) 0.0260(18) 0.029(2) -0.0002(15) 0.0013(16) 0.0025(15)
C6 0.032(2) 0.0260(18) 0.0267(19) 0.0036(15) 0.0065(15) 0.0019(14)
C7 0.032(2) 0.037(2) 0.0267(19) 0.0021(16) 0.0090(16) -0.0006(16)
C8 0.0301(19) 0.045(2) 0.0234(18) -0.0052(17) 0.0068(15) 0.0003(16)
C9 0.037(2) 0.033(2) 0.026(2) -0.0033(16) 0.0007(16) 0.0088(15)
C10 0.035(2) 0.031(2) 0.028(2) 0.0040(16) -0.0025(16) 0.0015(15)
C11 0.043(2) 0.0264(18) 0.0253(19) 0.0000(16) 0.0108(16) -0.0043(15)
C12 0.046(2) 0.0250(19) 0.037(2) 0.0027(17) 0.0102(18) 0.0018(16)
C13 0.040(2) 0.0247(18) 0.034(2) -0.0021(16) -0.0021(17) 0.0060(16)
C14 0.041(2) 0.0291(19) 0.0201(18) -0.0035(16) 0.0045(16) 0.0082(15)
C15 0.035(2) 0.0275(18) 0.0237(18) 0.0000(15) 0.0075(15) -0.0014(14)
C16 0.0283(19) 0.0171(16) 0.0245(18) -0.0004(14) 0.0009(15) -0.0009(13)
C17 0.031(2) 0.0264(18) 0.0215(18) -0.0046(15) 0.0017(15) -0.0016(14)
C18 0.046(2) 0.035(2) 0.026(2) -0.0121(18) 0.0065(17) 0.0039(16)
C19 0.068(3) 0.034(2) 0.025(2) -0.009(2) -0.0005(19) 0.0134(16)
C20 0.042(2) 0.044(2) 0.042(2) 0.0007(19) -0.0098(19) 0.0128(19)
C21 0.030(2) 0.042(2) 0.033(2) -0.0033(17) -0.0005(16) 0.0115(17)
C22 0.0213(17) 0.0204(17) 0.0182(16) 0.0025(13) 0.0005(13) 0.0059(12)
C23 0.0266(19) 0.0238(17) 0.0276(19) 0.0040(15) 0.0003(15) 0.0038(14)
C24 0.026(2) 0.0297(19) 0.042(2) -0.0023(16) -0.0077(16) 0.0028(16)
C25 0.047(2) 0.0239(18) 0.028(2) -0.0019(17) -0.0122(17) -0.0010(15)
C26 0.043(2) 0.0270(19) 0.0228(18) 0.0093(16) -0.0026(16) -0.0041(14)
C27 0.0269(19) 0.0313(19) 0.0231(18) -0.0002(15) 0.0012(15) -0.0002(15)
C28 0.0201(17) 0.0260(17) 0.0157(16) 0.0008(14) 0.0069(13) -0.0013(13)
C29 0.0247(17) 0.0262(18) 0.0222(17) -0.0012(15) 0.0046(13) -0.0007(14)
C30 0.0318(19) 0.035(2) 0.0220(17) 0.0078(16) 0.0012(14) -0.0033(15)
C31 0.0238(19) 0.053(2) 0.0188(18) 0.0024(17) -0.0003(15) -0.0057(16)
C32 0.030(2) 0.038(2) 0.0253(19) -0.0093(16) 0.0037(16) -0.0060(16)
C33 0.0306(19) 0.0268(18) 0.0179(17) -0.0027(15) 0.0062(14) -0.0008(13)
C34 0.0177(17) 0.0208(17) 0.0279(18) -0.0018(13) -0.0028(14) -0.0037(14)
C35 0.032(2) 0.0255(18) 0.033(2) 0.0029(15) 0.0039(16) 0.0023(15)
C36 0.034(2) 0.034(2) 0.051(2) 0.0085(17) 0.0068(18) -0.0067(18)
C37 0.028(2) 0.050(2) 0.036(2) 0.0020(17) 0.0123(17) -0.0146(18)
C38 0.030(2) 0.045(2) 0.0240(19) -0.0052(17) 0.0073(16) -0.0016(16)
C39 0.030(2) 0.0286(18) 0.0268(19) -0.0027(15) 0.0044(15) -0.0012(15)

loop_
_atom_type_symbol
_atom_type_description
_atom_type_scat_dispersion_real
_atom_type_scat_dispersion_imag
_atom_type_scat_source
C C 0.0033 0.0016 'International Tables Vol C Tables 4.2.6.8 and 6.1.1.4'
H H 0.0000 0.0000 'International Tables Vol C Tables 4.2.6.8 and 6.1.1.4'
N N 0.0061 0.0033 'International Tables Vol C Tables 4.2.6.8 and 6.1.1.4'
O O 0.0106 0.0060 'International Tables Vol C Tables 4.2.6.8 and 6.1.1.4'
Fe Fe 0.3463 0.8444 'International Tables Vol C Tables 4.2.6.8 and 6.1.1.4'
B B 0.0013 0.0007 'International Tables Vol C Tables 4.2.6.8 and 6.1.1.4'

loop_
_geom_angle_atom_site_label_1
_geom_angle_atom_site_label_2
_geom_angle_atom_site_label_3
_geom_angle_site_symmetry_1
_geom_angle_site_symmetry_3
_geom_angle
_geom_angle_publ_flag
O3 Fe1 O3 . 3_665 180.00(10) ?
O3 Fe1 O1 . . 89.81(8) yes
O3 Fe1 O1 3_665 . 90.19(8) yes
O3 Fe1 O1 . 3_665 90.19(8) ?
O3 Fe1 O1 3_665 3_665 89.81(8) ?
O1 Fe1 O1 . 3_665 180.00(14) ?
O3 Fe1 O2 . . 89.96(8) yes
O3 Fe1 O2 3_665 . 90.04(8) yes
O1 Fe1 O2 . . 86.43(8) yes
O1 Fe1 O2 3_665 . 93.57(8) yes
O3 Fe1 O2 . 3_665 90.04(8) ?
O3 Fe1 O2 3_665 3_665 89.96(8) ?
O1 Fe1 O2 . 3_665 93.57(8) ?
O1 Fe1 O2 3_665 3_665 86.43(8) ?
O2 Fe1 O2 . 3_665 180.0 ?
N1 O1 Fe1 . . 125.38(17) yes
N2 O2 Fe1 . . 125.55(17) yes
N3 O3 Fe1 . . 131.26(16) yes
O1 N1 C5 . . 120.8(3) ?
O1 N1 C1 . . 118.6(3) ?
C5 N1 C1 . . 120.6(3) ?
O2 N2 C6 . . 121.0(2) ?
O2 N2 C10 . . 118.1(3) ?
C6 N2 C10 . . 120.9(3) ?
O3 N3 C15 . . 121.1(3) ?
O3 N3 C11 . . 118.2(2) ?
C15 N3 C11 . . 120.7(3) ?
C28 B1 C22 . . 112.7(2) ?
C28 B1 C34 . . 104.7(2) ?
C22 B1 C34 . . 110.2(2) ?
C28 B1 C16 . . 113.4(2) ?
C22 B1 C16 . . 104.2(2) ?
C34 B1 C16 . . 111.7(2) ?
N1 C1 C2 . . 120.7(3) ?
N1 C1 H1A . . 119.7 ?
C2 C1 H1A . . 119.7 ?
C1 C2 C3 . . 119.7(3) ?
C1 C2 H2A . . 120.1 ?
C3 C2 H2A . . 120.1 ?
C2 C3 C4 . . 118.5(3) ?
C2 C3 H3A . . 120.8 ?
C4 C3 H3A . . 120.8 ?
C5 C4 C3 . . 120.5(3) ?
C5 C4 H4A . . 119.8 ?
C3 C4 H4A . . 119.8 ?
N1 C5 C4 . . 120.1(3) ?
N1 C5 H5A . . 119.9 ?
C4 C5 H5A . . 119.9 ?
N2 C6 C7 . . 120.0(3) ?
N2 C6 H6A . . 120.0 ?
C7 C6 H6A . . 120.0 ?
C6 C7 C8 . . 120.6(3) ?
C6 C7 H7A . . 119.7 ?
C8 C7 H7A . . 119.7 ?
C7 C8 C9 . . 118.4(3) ?
C7 C8 H8A . . 120.8 ?
C9 C8 H8A . . 120.8 ?
C10 C9 C8 . . 120.4(3) ?
C10 C9 H9A . . 119.8 ?
C8 C9 H9A . . 119.8 ?
N2 C10 C9 . . 119.7(3) ?
N2 C10 H10A . . 120.1 ?
C9 C10 H10A . . 120.1 ?
N3 C11 C12 . . 120.5(3) ?
N3 C11 H11A . . 119.8 ?
C12 C11 H11A . . 119.8 ?
C11 C12 C13 . . 119.6(3) ?
C11 C12 H12A . . 120.2 ?
C13 C12 H12A . . 120.2 ?
C12 C13 C14 . . 119.1(3) ?
C12 C13 H13A . . 120.5 ?
C14 C13 H13A . . 120.5 ?
C15 C14 C13 . . 119.9(3) ?
C15 C14 H14A . . 120.0 ?
C13 C14 H14A . . 120.0 ?
N3 C15 C14 . . 120.1(3) ?
N3 C15 H15A . . 120.0 ?
C14 C15 H15A . . 120.0 ?
C17 C16 C21 . . 114.4(3) ?
C17 C16 B1 . . 125.9(3) ?
C21 C16 B1 . . 119.6(3) ?
C16 C17 C18 . . 122.6(3) ?
C16 C17 H17A . . 118.7 ?
C18 C17 H17A . . 118.7 ?
C19 C18 C17 . . 120.5(3) ?
C19 C18 H18A . . 119.8 ?
C17 C18 H18A . . 119.8 ?
C18 C19 C20 . . 119.0(3) ?
C18 C19 H19A . . 120.5 ?
C20 C19 H19A . . 120.5 ?
C19 C20 C21 . . 120.1(3) ?
C19 C20 H20A . . 120.0 ?
C21 C20 H20A . . 120.0 ?
C20 C21 C16 . . 123.4(3) ?
C20 C21 H21A . . 118.3 ?
C16 C21 H21A . . 118.3 ?
C23 C22 C27 . . 114.7(3) ?
C23 C22 B1 . . 122.1(3) ?
C27 C22 B1 . . 122.9(3) ?
C24 C23 C22 . . 123.0(3) ?
C24 C23 H23A . . 118.5 ?
C22 C23 H23A . . 118.5 ?
C25 C24 C23 . . 119.7(3) ?
C25 C24 H24A . . 120.2 ?
C23 C24 H24A . . 120.2 ?
C26 C25 C24 . . 119.5(3) ?
C26 C25 H25A . . 120.2 ?
C24 C25 H25A . . 120.2 ?
C25 C26 C27 . . 120.0(3) ?
C25 C26 H26A . . 120.0 ?
C27 C26 H26A . . 120.0 ?
C26 C27 C22 . . 123.0(3) ?
C26 C27 H27A . . 118.5 ?
C22 C27 H27A . . 118.5 ?
C29 C28 C33 . . 114.4(3) ?
C29 C28 B1 . . 123.6(3) ?
C33 C28 B1 . . 121.9(3) ?
C30 C29 C28 . . 123.1(3) ?
C30 C29 H29A . . 118.5 ?
C28 C29 H29A . . 118.5 ?
C31 C30 C29 . . 120.3(3) ?
C31 C30 H30A . . 119.9 ?
C29 C30 H30A . . 119.9 ?
C30 C31 C32 . . 118.8(3) ?
C30 C31 H31A . . 120.6 ?
C32 C31 H31A . . 120.6 ?
C33 C32 C31 . . 120.3(3) ?
C33 C32 H32A . . 119.8 ?
C31 C32 H32A . . 119.8 ?
C32 C33 C28 . . 123.0(3) ?
C32 C33 H33A . . 118.5 ?
C28 C33 H33A . . 118.5 ?
C35 C34 C39 . . 114.9(3) ?
C35 C34 B1 . . 125.8(3) ?
C39 C34 B1 . . 119.2(3) ?
C36 C35 C34 . . 122.9(3) ?
C36 C35 H35A . . 118.5 ?
C34 C35 H35A . . 118.5 ?
C37 C36 C35 . . 120.3(3) ?
C37 C36 H36A . . 119.8 ?
C35 C36 H36A . . 119.8 ?
C36 C37 C38 . . 118.6(3) ?
C36 C37 H37A . . 120.7 ?
C38 C37 H37A . . 120.7 ?
C39 C38 C37 . . 120.3(3) ?
C39 C38 H38A . . 119.8 ?
C37 C38 H38A . . 119.8 ?
C38 C39 C34 . . 122.9(3) ?
C38 C39 H39A . . 118.5 ?
C34 C39 H39A . . 118.5 ?

loop_
_geom_bond_atom_site_label_1
_geom_bond_atom_site_label_2
_geom_bond_site_symmetry_2
_geom_bond_distance
_geom_bond_publ_flag
Fe1 O3 . 2.085(2) yes
Fe1 O3 3_665 2.085(2) ?
Fe1 O1 . 2.131(2) yes
Fe1 O1 3_665 2.132(2) ?
Fe1 O2 . 2.148(2) yes
Fe1 O2 3_665 2.148(2) ?
O1 N1 . 1.333(3) yes
O2 N2 . 1.341(3) yes
O3 N3 . 1.334(3) yes
N1 C5 . 1.347(4) ?
N1 C1 . 1.350(4) ?
N2 C6 . 1.350(4) ?
N2 C10 . 1.353(4) ?
N3 C15 . 1.350(4) ?
N3 C11 . 1.351(4) ?
B1 C28 . 1.643(4) ?
B1 C22 . 1.646(4) ?
B1 C34 . 1.649(4) ?
B1 C16 . 1.658(4) ?
C1 C2 . 1.370(4) ?
C1 H1A . 0.9500 ?
C2 C3 . 1.384(5) ?
C2 H2A . 0.9500 ?
C3 C4 . 1.380(5) ?
C3 H3A . 0.9500 ?
C4 C5 . 1.370(4) ?
C4 H4A . 0.9500 ?
C5 H5A . 0.9500 ?
C6 C7 . 1.374(4) ?
C6 H6A . 0.9500 ?
C7 C8 . 1.377(4) ?
C7 H7A . 0.9500 ?
C8 C9 . 1.378(4) ?
C8 H8A . 0.9500 ?
C9 C10 . 1.379(4) ?
C9 H9A . 0.9500 ?
C10 H10A . 0.9500 ?
C11 C12 . 1.369(4) ?
C11 H11A . 0.9500 ?
C12 C13 . 1.377(4) ?
C12 H12A . 0.9500 ?
C13 C14 . 1.383(4) ?
C13 H13A . 0.9500 ?
C14 C15 . 1.368(4) ?
C14 H14A . 0.9500 ?
C15 H15A . 0.9500 ?
C16 C17 . 1.394(4) ?
C16 C21 . 1.406(4) ?
C17 C18 . 1.405(4) ?
C17 H17A . 0.9500 ?
C18 C19 . 1.366(5) ?
C18 H18A . 0.9500 ?
C19 C20 . 1.378(5) ?
C19 H19A . 0.9500 ?
C20 C21 . 1.386(4) ?
C20 H20A . 0.9500 ?
C21 H21A . 0.9500 ?
C22 C23 . 1.403(4) ?
C22 C27 . 1.406(4) ?
C23 C24 . 1.392(4) ?
C23 H23A . 0.9500 ?
C24 C25 . 1.385(4) ?
C24 H24A . 0.9500 ?
C25 C26 . 1.374(4) ?
C25 H25A . 0.9500 ?
C26 C27 . 1.390(4) ?
C26 H26A . 0.9500 ?
C27 H27A . 0.9500 ?
C28 C29 . 1.406(4) ?
C28 C33 . 1.413(4) ?
C29 C30 . 1.388(4) ?
C29 H29A . 0.9500 ?
C30 C31 . 1.384(4) ?
C30 H30A . 0.9500 ?
C31 C32 . 1.383(4) ?
C31 H31A . 0.9500 ?
C32 C33 . 1.386(4) ?
C32 H32A . 0.9500 ?
C33 H33A . 0.9500 ?
C34 C35 . 1.393(4) ?
C34 C39 . 1.404(4) ?
C35 C36 . 1.389(4) ?
C35 H35A . 0.9500 ?
C36 C37 . 1.379(5) ?
C36 H36A . 0.9500 ?
C37 C38 . 1.384(4) ?
C37 H37A . 0.9500 ?
C38 C39 . 1.380(4) ?
C38 H38A . 0.9500 ?
C39 H39A . 0.9500 ?

loop_
_geom_torsion_atom_site_label_1
_geom_torsion_atom_site_label_2
_geom_torsion_atom_site_label_3
_geom_torsion_atom_site_label_4
_geom_torsion_site_symmetry_1
_geom_torsion
O3 Fe1 O1 N1 . 30.7(2)
O3 Fe1 O1 N1 3_665 -149.3(2)
O2 Fe1 O1 N1 . 120.6(2)
O2 Fe1 O1 N1 3_665 -59.4(2)
O3 Fe1 O2 N2 . 56.9(2)
O3 Fe1 O2 N2 3_665 -123.1(2)
O1 Fe1 O2 N2 . -32.9(2)
O1 Fe1 O2 N2 3_665 147.1(2)
O1 Fe1 O3 N3 . -111.6(2)
O1 Fe1 O3 N3 3_665 68.4(2)
O2 Fe1 O3 N3 . 161.9(2)
O2 Fe1 O3 N3 3_665 -18.1(2)
Fe1 O1 N1 C5 . 36.0(4)
Fe1 O1 N1 C1 . -145.9(2)
Fe1 O2 N2 C6 . -46.3(3)
Fe1 O2 N2 C10 . 135.1(2)
Fe1 O3 N3 C15 . -41.8(4)
Fe1 O3 N3 C11 . 140.1(2)
O1 N1 C1 C2 . -178.9(3)
C5 N1 C1 C2 . -0.7(5)
N1 C1 C2 C3 . -0.1(5)
C1 C2 C3 C4 . 0.1(5)
C2 C3 C4 C5 . 0.6(5)
O1 N1 C5 C4 . 179.6(3)
C1 N1 C5 C4 . 1.5(5)
C3 C4 C5 N1 . -1.4(5)
O2 N2 C6 C7 . -178.7(3)
C10 N2 C6 C7 . -0.1(5)
N2 C6 C7 C8 . -0.1(5)
C6 C7 C8 C9 . 0.1(5)
C7 C8 C9 C10 . 0.2(5)
O2 N2 C10 C9 . 179.0(3)
C6 N2 C10 C9 . 0.4(5)
C8 C9 C10 N2 . -0.5(5)
O3 N3 C11 C12 . -179.2(3)
C15 N3 C11 C12 . 2.7(5)
N3 C11 C12 C13 . -0.2(5)
C11 C12 C13 C14 . -2.0(5)
C12 C13 C14 C15 . 1.8(5)
O3 N3 C15 C14 . 179.0(3)
C11 N3 C15 C14 . -2.9(5)
C13 C14 C15 N3 . 0.7(5)
C28 B1 C16 C17 . -12.2(4)
C22 B1 C16 C17 . 110.8(3)
C34 B1 C16 C17 . -130.2(3)
C28 B1 C16 C21 . 170.6(3)
C22 B1 C16 C21 . -66.4(3)
C34 B1 C16 C21 . 52.6(4)
C21 C16 C17 C18 . -2.9(4)
B1 C16 C17 C18 . 179.8(3)
C16 C17 C18 C19 . 1.9(5)
C17 C18 C19 C20 . 0.1(5)
C18 C19 C20 C21 . -0.8(5)
C19 C20 C21 C16 . -0.4(5)
C17 C16 C21 C20 . 2.1(5)
B1 C16 C21 C20 . 179.7(3)
C28 B1 C22 C23 . -147.1(3)
C34 B1 C22 C23 . -30.5(4)
C16 B1 C22 C23 . 89.5(3)
C28 B1 C22 C27 . 39.8(4)
C34 B1 C22 C27 . 156.4(3)
C16 B1 C22 C27 . -83.6(3)
C27 C22 C23 C24 . 1.4(4)
B1 C22 C23 C24 . -172.2(3)
C22 C23 C24 C25 . -1.1(5)
C23 C24 C25 C26 . -0.3(5)
C24 C25 C26 C27 . 1.3(5)
C25 C26 C27 C22 . -1.0(5)
C23 C22 C27 C26 . -0.3(4)
B1 C22 C27 C26 . 173.2(3)
C22 B1 C28 C29 . 25.9(4)
C34 B1 C28 C29 . -94.0(3)
C16 B1 C28 C29 . 144.0(3)
C22 B1 C28 C33 . -159.3(3)
C34 B1 C28 C33 . 80.9(3)
C16 B1 C28 C33 . -41.2(4)
C33 C28 C29 C30 . 2.4(4)
B1 C28 C29 C30 . 177.6(3)
C28 C29 C30 C31 . 1.0(4)
C29 C30 C31 C32 . -3.0(4)
C30 C31 C32 C33 . 1.5(5)
C31 C32 C33 C28 . 2.2(5)
C29 C28 C33 C32 . -4.0(4)
B1 C28 C33 C32 . -179.3(3)
C28 B1 C34 C35 . -113.9(3)
C22 B1 C34 C35 . 124.5(3)
C16 B1 C34 C35 . 9.2(4)
C28 B1 C34 C39 . 63.5(3)
C22 B1 C34 C39 . -58.0(3)
C16 B1 C34 C39 . -173.4(3)
C39 C34 C35 C36 . 0.7(5)
B1 C34 C35 C36 . 178.2(3)
C34 C35 C36 C37 . 0.2(5)
C35 C36 C37 C38 . -0.6(5)
C36 C37 C38 C39 . 0.2(5)
C37 C38 C39 C34 . 0.7(5)
C35 C34 C39 C38 . -1.1(5)
B1 C34 C39 C38 . -178.8(3)
